data_1526053
loop_
_publ_author_name
'Morozov, V.A.'
'Belik, V.A.'
'Lazoryak, B.I.'
'Presnyakov, I.A.'
'Khasanov, S.S.'
'Kotov, R.N.'

_publ_section_title
;
 Crystal structure of calcium alkali metal phosphates Ca10 M (P O4)7 (M =
 Li, Na, K)
;
_journal_name_full Kristallografiya
_journal_page_first 19
_journal_page_last 26
_journal_volume 45
_journal_year 2000
_chemical_formula_sum 'Ca9.95 Li1.05 O28 P7'
_chemical_name_systematic 'Ca9.95  Li1.05 (P O4)7'
_space_group_IT_number 161
_symmetry_space_group_name_Hall 'R 3 -2"c'
_symmetry_space_group_name_H-M 'R 3 c :H'
_cell_angle_alpha 90
_cell_angle_beta 90
_cell_angle_gamma 120
_cell_formula_units_Z 6
_cell_length_a 10.4203
_cell_length_b 10.4203
_cell_length_c 37.3895
_cell_volume 3515.934
_citation_journal_id_ASTM KRISAJ
_cod_data_source_file Morozov_KRISAJ_2000_159.cif
_cod_data_source_block Ca9.95Li1.05O28P7
_cod_database_code 1526053

loop_
_symmetry_equiv_pos_as_xyz
x,y,z
-y,x-y,z
-x+y,-x,z
-y,-x,z+1/2
x,x-y,z+1/2
-x+y,y,z+1/2
x+2/3,y+1/3,z+1/3
-y+2/3,x-y+1/3,z+1/3
-x+y+2/3,-x+1/3,z+1/3
-y+2/3,-x+1/3,z+5/6
x+2/3,x-y+1/3,z+5/6
-x+y+2/3,y+1/3,z+5/6
x+1/3,y+2/3,z+2/3
-y+1/3,x-y+2/3,z+2/3
-x+y+1/3,-x+2/3,z+2/3
-y+1/3,-x+2/3,z+7/6
x+1/3,x-y+2/3,z+7/6
-x+y+1/3,y+2/3,z+7/6

loop_
_atom_site_label
_atom_site_type_symbol
_atom_site_fract_x
_atom_site_fract_y
_atom_site_fract_z
_atom_site_occupancy
_atom_site_U_iso_or_equiv
O4 O-2 0.771 0.787 0.1214 1 0.0
P1 P+5 0 0 0.2656 1 0.0
O10 O-2 0.628 0.827 0.9922 1 0.0
O5 O-2 0.726 0.009 0.1131 1 0.0
P3 P+5 0.6532 0.8474 0.0327 1 0.0
Li2 Li+1 0 0 0.191 0.87 0.0
O1 O-2 0 0 0.31 1 0.0
Ca1 Ca+2 0.7257 0.8603 0.4316 0.94 0.0
O8 O-2 0.573 0.692 0.0514 1 0.0
O3 O-2 0.728 0.913 0.1743 1 0.0
Li1 Li+1 0.7257 0.8603 0.4316 0.06 0.0
Ca3 Ca+2 0.1208 0.267 0.3261 1 0.0
O9 O-2 0.821 0.919 0.0439 1 0.0
O2 O-2 0.008 0.861 0.2555 1 0.0
Ca4 Ca+2 0 0 0.166 0.13 0.0
O7 O-2 0.599 0.951 0.0444 1 0.0
Ca2 Ca+2 0.6182 0.8242 0.2317 1 0.0
O6 O-2 0.521 0.761 0.129 1 0.0
P2 P+5 0.6896 0.865 0.1343 1 0.0
Ca5 Ca+2 0 0 0 1 0.0
